data_4100007
_journal_name_full 'Journal of the American Chemical Society'
_journal_paper_doi 10.1021/ja0460458
_journal_year 2005
_chemical_formula_moiety 'C97 H98 F3 Fe2 N8 O13.50 P2 '
_chemical_formula_sum 'C97 H98 F3 Fe2 N8 O13.5 P2'
_chemical_formula_weight 1822.52
_space_group_IT_number 2
_symmetry_cell_setting triclinic
_symmetry_Int_Tables_number 2
_symmetry_space_group_name_Hall '-P 1'
_symmetry_space_group_name_H-M 'P -1'
_cell_angle_alpha 97.723(8)
_cell_angle_beta 100.09(1)
_cell_angle_gamma 117.146(6)
_cell_formula_units_Z 2
_cell_length_a 14.084(1)
_cell_length_b 15.380(2)
_cell_length_c 24.082(2)
_cell_measurement_temperature 193.2
_cell_volume 4431.4(9)
_cod_original_formula_sum 'C97 H98 F3 Fe2 N8 O13.50 P2 '
_cod_database_code 4100007

loop_
_symmetry_equiv_pos_as_xyz
x,y,z
-x,-y,-z

loop_
_atom_site_label
_atom_site_type_symbol
_atom_site_fract_x
_atom_site_fract_y
_atom_site_fract_z
_atom_site_U_iso_or_equiv
_atom_site_adp_type
_atom_site_occupancy
_atom_site_calc_flag
_atom_site_refinement_flags
_atom_site_disorder_assembly
_atom_site_disorder_group
Fe(1) Fe 0.23309(4) 0.69115(4) 0.81009(2) 0.0309(1) Uani 1.00 d . . .
Fe(2) Fe 0.13337(4) 0.44936(4) 0.73827(2) 0.0257(1) Uani 1.00 d . . .
P(1) P 0.55260(8) 0.84381(8) 0.54542(4) 0.0375(2) Uani 1.00 d . . .
P(2) P 0.18500(7) 0.04575(7) 0.93756(4) 0.0327(2) Uani 1.00 d . . .
F(1) F 0.918(1) 0.7824(6) 0.6058(3) 0.145(4) Uani 0.70 d P . .
F(2) F 1.013(1) 0.8408(10) 0.5478(8) 0.149(6) Uani 0.70 d P . .
F(3) F 0.8452(9) 0.8000(7) 0.5290(4) 0.107(3) Uani 0.70 d P . .
F(4) F 0.845(2) 0.781(1) 0.570(2) 0.138(9) Uani 0.30 d P . .
F(5) F 1.005(2) 0.817(2) 0.577(2) 0.113(10) Uani 0.30 d P . .
F(6) F 0.914(3) 0.844(1) 0.5065(7) 0.15(1) Uani 0.30 d P . .
O(1) O -0.2085(3) 0.4970(2) 0.8946(1) 0.0578(8) Uani 1.00 d . . .
O(2) O -0.2718(2) 0.5563(2) 0.8084(1) 0.0461(7) Uani 1.00 d . . .
O(3) O 0.0249(2) 0.7626(2) 0.7196(1) 0.0524(8) Uani 1.00 d . . .
O(4) O 0.4166(2) 0.8404(3) 0.7091(2) 0.087(1) Uani 1.00 d . . .
O(5) O 0.5573(2) 0.8394(2) 0.8999(1) 0.0673(9) Uani 1.00 d . . .
O(6) O 0.2052(3) 0.6542(2) 0.9679(1) 0.0573(8) Uani 1.00 d . . .
O(7) O -0.3532(2) 0.4033(2) 0.6552(1) 0.0453(7) Uani 1.00 d . . .
O(8) O -0.2596(2) 0.4856(2) 0.5799(1) 0.0428(6) Uani 1.00 d . . .
O(9) O 0.0804(2) 0.4667(3) 0.5736(1) 0.0531(8) Uani 1.00 d . . .
O(10) O 0.3793(3) 0.4130(3) 0.6928(1) 0.0658(10) Uani 1.00 d . . .
O(11) O 0.2295(3) 0.3034(3) 0.8446(1) 0.0631(9) Uani 1.00 d . . .
O(12) O -0.1228(2) 0.3334(2) 0.8065(1) 0.0451(7) Uani 1.00 d . . .
O(13) O 0.2135(2) 0.5744(2) 0.7761(1) 0.0306(5) Uani 1.00 d . . .
O(14) O -0.3329(8) 0.2808(8) 0.8184(5) 0.120(3) Uani 0.50 d P . .
N(1) N 0.1028(2) 0.6955(2) 0.7811(1) 0.0303(6) Uani 1.00 d . . .
N(2) N 0.2902(2) 0.7792(2) 0.7614(1) 0.0342(7) Uani 1.00 d . . .
N(3) N 0.3696(2) 0.7492(2) 0.8686(1) 0.0403(7) Uani 1.00 d . . .
N(4) N 0.1699(2) 0.6631(2) 0.8724(1) 0.0362(7) Uani 1.00 d . . .
N(5) N 0.0654(2) 0.4573(2) 0.6666(1) 0.0279(6) Uani 1.00 d . . .
N(6) N 0.2271(2) 0.4278(2) 0.6968(1) 0.0310(6) Uani 1.00 d . . .
N(7) N 0.1410(2) 0.3690(2) 0.7906(1) 0.0313(6) Uani 1.00 d . . .
N(8) N -0.0103(2) 0.4054(2) 0.7480(1) 0.0293(6) Uani 1.00 d . . .
C(1) C 0.0201(3) 0.6530(3) 0.8083(1) 0.0298(7) Uani 1.00 d . . .
C(2) C 0.0565(3) 0.6285(3) 0.8596(2) 0.0338(8) Uani 1.00 d . . .
C(3) C -0.0172(3) 0.5770(3) 0.8899(2) 0.0399(9) Uani 1.00 d . . .
C(4) C -0.1263(3) 0.5515(3) 0.8704(2) 0.0404(9) Uani 1.00 d . . .
C(5) C -0.1624(3) 0.5826(3) 0.8219(2) 0.0362(8) Uani 1.00 d . . .
C(6) C -0.0899(3) 0.6323(3) 0.7908(2) 0.0323(8) Uani 1.00 d . . .
C(7) C -0.1793(5) 0.4586(6) 0.9420(3) 0.080(2) Uani 1.00 d . . .
C(8) C -0.3084(4) 0.5941(4) 0.7630(2) 0.047(1) Uani 1.00 d . . .
C(9) C 0.1011(3) 0.7479(3) 0.7392(2) 0.0328(8) Uani 1.00 d . . .
C(10) C 0.2056(3) 0.7869(3) 0.7188(2) 0.0340(8) Uani 1.00 d . . .
C(11) C 0.2432(4) 0.8972(4) 0.7166(3) 0.066(1) Uani 1.00 d . . .
C(12) C 0.1745(4) 0.7214(4) 0.6584(2) 0.047(1) Uani 1.00 d . . .
C(13) C 0.3916(3) 0.8116(3) 0.7527(2) 0.050(1) Uani 1.00 d . . .
C(14) C 0.4823(3) 0.8114(3) 0.7988(2) 0.047(1) Uani 1.00 d . . .
C(15) C 0.5886(4) 0.9095(5) 0.8044(3) 0.075(2) Uani 1.00 d . . .
C(16) C 0.4966(5) 0.7223(5) 0.7733(3) 0.074(2) Uani 1.00 d . . .
C(17) C 0.4699(3) 0.8017(3) 0.8607(2) 0.048(1) Uani 1.00 d . . .
C(18) C 0.3599(3) 0.7287(3) 0.9266(2) 0.048(1) Uani 1.00 d . . .
C(19) C 0.4175(5) 0.8263(5) 0.9757(2) 0.073(2) Uani 1.00 d . . .
C(20) C 0.4034(5) 0.6568(5) 0.9408(2) 0.070(2) Uani 1.00 d . . .
C(21) C 0.2382(3) 0.6775(3) 0.9254(2) 0.0428(9) Uani 1.00 d . . .
C(22) C -0.0355(3) 0.4557(3) 0.6627(1) 0.0284(7) Uani 1.00 d . . .
C(23) C -0.0817(3) 0.4207(3) 0.7079(1) 0.0289(7) Uani 1.00 d . . .
C(24) C -0.1893(3) 0.4013(3) 0.7067(2) 0.0325(8) Uani 1.00 d . . .
C(25) C -0.2466(3) 0.4216(3) 0.6624(2) 0.0325(8) Uani 1.00 d . . .
C(26) C -0.1962(3) 0.4649(3) 0.6204(2) 0.0327(8) Uani 1.00 d . . .
C(27) C -0.0911(3) 0.4820(3) 0.6200(2) 0.0326(8) Uani 1.00 d . . .
C(28) C -0.4128(4) 0.3478(4) 0.6919(2) 0.052(1) Uani 1.00 d . . .
C(29) C -0.2062(4) 0.5408(4) 0.5414(2) 0.056(1) Uani 1.00 d . . .
C(30) C 0.1150(3) 0.4600(3) 0.6219(2) 0.0336(8) Uani 1.00 d . . .
C(31) C 0.2198(3) 0.4520(3) 0.6390(2) 0.0312(7) Uani 1.00 d . . .
C(32) C 0.3152(3) 0.5557(3) 0.6415(2) 0.0384(9) Uani 1.00 d . . .
C(33) C 0.2126(4) 0.3707(3) 0.5917(2) 0.0464(10) Uani 1.00 d . . .
C(34) C 0.3090(3) 0.4099(3) 0.7183(2) 0.0388(9) Uani 1.00 d . . .
C(35) C 0.3210(3) 0.3853(3) 0.7781(2) 0.0423(9) Uani 1.00 d . . .
C(36) C 0.4117(5) 0.4835(7) 0.8210(3) 0.105(3) Uani 1.00 d . . .
C(37) C 0.3570(8) 0.3058(7) 0.7737(3) 0.117(4) Uani 1.00 d . . .
C(38) C 0.2237(3) 0.3480(3) 0.8059(2) 0.0400(9) Uani 1.00 d . . .
C(39) C 0.0539(3) 0.3387(3) 0.8226(2) 0.0346(8) Uani 1.00 d . . .
C(40) C 0.1005(4) 0.4028(4) 0.8852(2) 0.0429(9) Uani 1.00 d . . .
C(41) C -0.0038(4) 0.2261(3) 0.8209(2) 0.0449(9) Uani 1.00 d . . .
C(42) C -0.0362(3) 0.3593(3) 0.7924(2) 0.0333(8) Uani 1.00 d . . .
C(43) C 0.4087(3) 0.7980(3) 0.5131(2) 0.0361(8) Uani 1.00 d . . .
C(44) C 0.3737(4) 0.8097(3) 0.4582(2) 0.0435(9) Uani 1.00 d . . .
C(45) C 0.2623(4) 0.7760(3) 0.4349(2) 0.054(1) Uani 1.00 d . . .
C(46) C 0.1859(4) 0.7308(4) 0.4654(2) 0.057(1) Uani 1.00 d . . .
C(47) C 0.2211(4) 0.7172(4) 0.5192(2) 0.057(1) Uani 1.00 d . . .
C(48) C 0.3316(3) 0.7508(3) 0.5434(2) 0.0462(10) Uani 1.00 d . . .
C(49) C 0.6071(3) 0.9524(3) 0.6047(2) 0.0428(9) Uani 1.00 d . . .
C(50) C 0.5362(4) 0.9727(4) 0.6308(2) 0.056(1) Uani 1.00 d . . .
C(51) C 0.5801(5) 1.0528(4) 0.6787(2) 0.071(2) Uani 1.00 d . . .
C(52) C 0.6923(5) 1.1122(4) 0.7010(2) 0.072(2) Uani 1.00 d . . .
C(53) C 0.7630(5) 1.0933(4) 0.6753(2) 0.070(1) Uani 1.00 d . . .
C(54) C 0.7213(4) 1.0141(4) 0.6271(2) 0.057(1) Uani 1.00 d . . .
C(55) C 0.5670(3) 0.7459(3) 0.5721(2) 0.0408(9) Uani 1.00 d . . .
C(56) C 0.4950(4) 0.6455(3) 0.5423(2) 0.0462(10) Uani 1.00 d . . .
C(57) C 0.5097(4) 0.5714(4) 0.5631(2) 0.053(1) Uani 1.00 d . . .
C(58) C 0.5939(4) 0.5940(4) 0.6100(2) 0.060(1) Uani 1.00 d . . .
C(59) C 0.6636(5) 0.6926(5) 0.6389(3) 0.079(2) Uani 1.00 d . . .
C(60) C 0.6518(4) 0.7695(4) 0.6208(2) 0.066(1) Uani 1.00 d . . .
C(61) C 0.6266(3) 0.8763(3) 0.4910(2) 0.0400(9) Uani 1.00 d . . .
C(62) C 0.6667(4) 0.9723(3) 0.4811(2) 0.050(1) Uani 1.00 d . . .
C(63) C 0.7161(4) 0.9945(4) 0.4366(2) 0.058(1) Uani 1.00 d . . .
C(64) C 0.7264(4) 0.9221(4) 0.4015(2) 0.054(1) Uani 1.00 d . . .
C(65) C 0.6861(4) 0.8266(4) 0.4109(2) 0.051(1) Uani 1.00 d . . .
C(66) C 0.6382(4) 0.8037(3) 0.4560(2) 0.0468(10) Uani 1.00 d . . .
C(67) C 0.2184(3) 0.1604(3) 0.9868(2) 0.0353(8) Uani 1.00 d . . .
C(68) C 0.2337(4) 0.2447(3) 0.9659(2) 0.050(1) Uani 1.00 d . . .
C(69) C 0.2686(4) 0.3348(3) 1.0043(2) 0.057(1) Uani 1.00 d . . .
C(70) C 0.2873(4) 0.3425(4) 1.0628(2) 0.052(1) Uani 1.00 d . . .
C(71) C 0.2672(4) 0.2585(4) 1.0838(2) 0.052(1) Uani 1.00 d . . .
C(72) C 0.2333(3) 0.1674(3) 1.0459(2) 0.0416(9) Uani 1.00 d . . .
C(73) C 0.1595(3) -0.0529(3) 0.9751(2) 0.0341(8) Uani 1.00 d . . .
C(74) C 0.0543(3) -0.1379(3) 0.9612(2) 0.0433(9) Uani 1.00 d . . .
C(75) C 0.0361(4) -0.2122(3) 0.9906(2) 0.051(1) Uani 1.00 d . . .
C(76) C 0.1207(4) -0.2037(3) 1.0331(2) 0.049(1) Uani 1.00 d . . .
C(77) C 0.2238(4) -0.1203(3) 1.0473(2) 0.047(1) Uani 1.00 d . . .
C(78) C 0.2441(3) -0.0440(3) 1.0189(2) 0.0417(9) Uani 1.00 d . . .
C(79) C 0.2970(3) 0.0644(3) 0.9057(2) 0.0382(8) Uani 1.00 d . . .
C(80) C 0.3541(5) 0.1515(5) 0.8893(3) 0.099(2) Uani 1.00 d . . .
C(81) C 0.4404(5) 0.1650(5) 0.8647(4) 0.101(3) Uani 1.00 d . . .
C(82) C 0.4705(4) 0.0929(4) 0.8571(2) 0.052(1) Uani 1.00 d . . .
C(83) C 0.4146(4) 0.0072(4) 0.8739(2) 0.064(1) Uani 1.00 d . . .
C(84) C 0.3277(4) -0.0078(3) 0.8976(2) 0.057(1) Uani 1.00 d . . .
C(85) C 0.0625(3) 0.0059(3) 0.8810(2) 0.0325(8) Uani 1.00 d . . .
C(86) C -0.0165(3) 0.0328(3) 0.8904(2) 0.0353(8) Uani 1.00 d . . .
C(87) C -0.1154(3) -0.0057(3) 0.8483(2) 0.0406(9) Uani 1.00 d . . .
C(88) C -0.1369(3) -0.0723(3) 0.7975(2) 0.0424(9) Uani 1.00 d . . .
C(89) C -0.0606(3) -0.1005(3) 0.7879(2) 0.048(1) Uani 1.00 d . . .
C(90) C 0.0397(3) -0.0611(3) 0.8291(2) 0.0453(10) Uani 1.00 d . . .
C(91) C 0.9684(3) 0.9484(4) 0.5998(2) 0.054(1) Uani 1.00 d . . .
C(92) C 0.9552(4) 1.0140(4) 0.5697(3) 0.065(1) Uani 1.00 d . . .
C(93) C 0.9901(5) 1.1109(5) 0.5997(4) 0.084(2) Uani 1.00 d . . .
C(94) C 1.0373(6) 1.1398(5) 0.6584(4) 0.094(2) Uani 1.00 d . . .
C(95) C 1.0495(6) 1.0735(6) 0.6881(3) 0.091(2) Uani 1.00 d . . .
C(96) C 1.0153(4) 0.9777(5) 0.6586(3) 0.070(1) Uani 1.00 d . . .
C(97) C 0.9356(5) 0.8462(5) 0.5687(3) 0.075(1) Uani 1.00 d . . .
H(1) H 0.005(3) 0.555(3) 0.919(2) 0.0399 Uiso 1.00 d . . .
H(2) H -0.116(3) 0.647(3) 0.756(2) 0.0323 Uiso 1.00 d . . .
H(3) H -0.114(4) 0.518(4) 0.975(2) 0.0803 Uiso 1.00 d . . .
H(4) H -0.144(4) 0.413(4) 0.927(2) 0.0803 Uiso 1.00 d . . .
H(5) H -0.253(4) 0.410(4) 0.948(2) 0.0803 Uiso 1.00 d . . .
H(6) H -0.292(3) 0.572(3) 0.724(2) 0.0467 Uiso 1.00 d . . .
H(7) H -0.266(3) 0.669(3) 0.773(2) 0.0467 Uiso 1.00 d . . .
H(8) H -0.381(3) 0.575(3) 0.760(2) 0.0467 Uiso 1.00 d . . .
H(9) H 0.251(4) 0.933(4) 0.759(2) 0.0655 Uiso 1.00 d . . .
H(10) H 0.181(4) 0.902(3) 0.693(2) 0.0655 Uiso 1.00 d . . .
H(11) H 0.303(4) 0.926(4) 0.703(2) 0.0655 Uiso 1.00 d . . .
H(12) H 0.113(3) 0.724(3) 0.632(2) 0.0468 Uiso 1.00 d . . .
H(13) H 0.234(3) 0.744(3) 0.641(2) 0.0468 Uiso 1.00 d . . .
H(14) H 0.152(3) 0.655(3) 0.660(2) 0.0468 Uiso 1.00 d . . .
H(15) H 0.582(4) 0.967(4) 0.823(2) 0.0751 Uiso 1.00 d . . .
H(16) H 0.639(4) 0.913(4) 0.831(2) 0.0751 Uiso 1.00 d . . .
H(17) H 0.597(4) 0.909(4) 0.766(2) 0.0751 Uiso 1.00 d . . .
H(18) H 0.512(4) 0.726(4) 0.736(2) 0.0742 Uiso 1.00 d . . .
H(19) H 0.554(4) 0.733(4) 0.797(2) 0.0742 Uiso 1.00 d . . .
H(20) H 0.431(4) 0.655(4) 0.771(2) 0.0742 Uiso 1.00 d . . .
H(21) H 0.394(4) 0.876(4) 0.962(2) 0.0729 Uiso 1.00 d . . .
H(22) H 0.499(4) 0.856(4) 0.985(2) 0.0729 Uiso 1.00 d . . .
H(23) H 0.399(4) 0.808(4) 1.007(2) 0.0729 Uiso 1.00 d . . .
H(24) H 0.469(4) 0.679(4) 0.937(2) 0.0704 Uiso 1.00 d . . .
H(25) H 0.391(4) 0.642(4) 0.975(2) 0.0704 Uiso 1.00 d . . .
H(26) H 0.360(4) 0.589(4) 0.907(2) 0.0704 Uiso 1.00 d . . .
H(27) H -0.222(3) 0.374(3) 0.734(2) 0.0325 Uiso 1.00 d . . .
H(28) H -0.057(3) 0.504(3) 0.591(2) 0.0326 Uiso 1.00 d . . .
H(29) H -0.482(4) 0.343(3) 0.682(2) 0.0523 Uiso 1.00 d . . .
H(30) H -0.424(3) 0.278(3) 0.688(2) 0.0523 Uiso 1.00 d . . .
H(31) H -0.373(3) 0.386(3) 0.733(2) 0.0523 Uiso 1.00 d . . .
H(32) H -0.263(3) 0.556(3) 0.519(2) 0.0557 Uiso 1.00 d . . .
H(33) H -0.190(3) 0.498(3) 0.516(2) 0.0557 Uiso 1.00 d . . .
H(34) H -0.128(4) 0.609(3) 0.565(2) 0.0557 Uiso 1.00 d . . .
H(35) H 0.316(3) 0.608(3) 0.671(2) 0.0384 Uiso 1.00 d . . .
H(36) H 0.379(3) 0.555(3) 0.653(2) 0.0384 Uiso 1.00 d . . .
H(37) H 0.306(3) 0.570(3) 0.602(2) 0.0384 Uiso 1.00 d . . .
H(38) H 0.287(3) 0.379(3) 0.590(2) 0.0464 Uiso 1.00 d . . .
H(39) H 0.163(3) 0.304(3) 0.594(2) 0.0464 Uiso 1.00 d . . .
H(40) H 0.180(3) 0.375(3) 0.555(2) 0.0464 Uiso 1.00 d . . .
H(41) H 0.474(5) 0.517(5) 0.812(3) 0.1055 Uiso 1.00 d . . .
H(42) H 0.379(5) 0.526(4) 0.826(3) 0.1055 Uiso 1.00 d . . .
H(43) H 0.422(5) 0.476(5) 0.855(3) 0.1055 Uiso 1.00 d . . .
H(44) H 0.417(5) 0.336(5) 0.766(3) 0.1168 Uiso 1.00 d . . .
H(45) H 0.309(6) 0.250(5) 0.748(3) 0.1168 Uiso 1.00 d . . .
H(46) H 0.358(5) 0.287(5) 0.809(3) 0.1168 Uiso 1.00 d . . .
H(47) H 0.159(3) 0.395(3) 0.907(2) 0.0429 Uiso 1.00 d . . .
H(48) H 0.135(3) 0.475(3) 0.886(2) 0.0429 Uiso 1.00 d . . .
H(49) H 0.037(3) 0.387(3) 0.904(2) 0.0429 Uiso 1.00 d . . .
H(50) H -0.073(3) 0.213(3) 0.831(2) 0.0449 Uiso 1.00 d . . .
H(51) H -0.023(3) 0.188(3) 0.781(2) 0.0449 Uiso 1.00 d . . .
H(52) H 0.041(3) 0.207(3) 0.843(2) 0.0449 Uiso 1.00 d . . .
H(53) H 0.429(3) 0.842(3) 0.440(2) 0.0435 Uiso 1.00 d . . .
H(54) H 0.236(3) 0.782(3) 0.398(2) 0.0544 Uiso 1.00 d . . .
H(55) H 0.108(4) 0.711(3) 0.449(2) 0.0568 Uiso 1.00 d . . .
H(56) H 0.169(4) 0.681(3) 0.537(2) 0.0570 Uiso 1.00 d . . .
H(57) H 0.357(3) 0.740(3) 0.579(2) 0.0462 Uiso 1.00 d . . .
H(58) H 0.457(4) 0.927(3) 0.614(2) 0.0561 Uiso 1.00 d . . .
H(59) H 0.538(4) 1.065(3) 0.701(2) 0.0712 Uiso 1.00 d . . .
H(60) H 0.719(4) 1.163(4) 0.735(2) 0.0719 Uiso 1.00 d . . .
H(61) H 0.845(4) 1.133(4) 0.687(2) 0.0700 Uiso 1.00 d . . .
H(62) H 0.771(3) 1.004(3) 0.607(2) 0.0571 Uiso 1.00 d . . .
H(63) H 0.429(3) 0.628(3) 0.507(2) 0.0462 Uiso 1.00 d . . .
H(64) H 0.464(3) 0.509(3) 0.542(2) 0.0527 Uiso 1.00 d . . .
H(65) H 0.598(3) 0.533(3) 0.622(2) 0.0601 Uiso 1.00 d . . .
H(66) H 0.726(4) 0.708(4) 0.666(2) 0.0793 Uiso 1.00 d . . .
H(67) H 0.701(4) 0.841(4) 0.642(2) 0.0661 Uiso 1.00 d . . .
H(68) H 0.651(3) 1.020(3) 0.502(2) 0.0500 Uiso 1.00 d . . .
H(69) H 0.749(3) 1.067(3) 0.431(2) 0.0583 Uiso 1.00 d . . .
H(70) H 0.758(3) 0.935(3) 0.368(2) 0.0542 Uiso 1.00 d . . .
H(71) H 0.698(3) 0.780(3) 0.388(2) 0.0511 Uiso 1.00 d . . .
H(72) H 0.601(3) 0.730(3) 0.462(2) 0.0468 Uiso 1.00 d . . .
H(73) H 0.220(3) 0.240(3) 0.925(2) 0.0504 Uiso 1.00 d . . .
H(74) H 0.282(3) 0.393(3) 0.988(2) 0.0572 Uiso 1.00 d . . .
H(75) H 0.309(3) 0.400(3) 1.088(2) 0.0521 Uiso 1.00 d . . .
H(76) H 0.277(3) 0.260(3) 1.123(2) 0.0518 Uiso 1.00 d . . .
H(77) H 0.225(3) 0.111(3) 1.061(2) 0.0416 Uiso 1.00 d . . .
H(78) H 0.004(3) -0.140(3) 0.932(2) 0.0433 Uiso 1.00 d . . .
H(79) H -0.038(3) -0.272(3) 0.982(2) 0.0514 Uiso 1.00 d . . .
H(80) H 0.112(3) -0.252(3) 1.053(2) 0.0487 Uiso 1.00 d . . .
H(81) H 0.274(3) -0.113(3) 1.074(2) 0.0467 Uiso 1.00 d . . .
H(82) H 0.316(3) 0.013(3) 1.029(2) 0.0417 Uiso 1.00 d . . .
H(83) H 0.335(4) 0.207(4) 0.893(2) 0.0990 Uiso 1.00 d . . .
H(84) H 0.491(5) 0.238(4) 0.866(2) 0.1013 Uiso 1.00 d . . .
H(85) H 0.534(3) 0.106(3) 0.838(2) 0.0516 Uiso 1.00 d . . .
H(86) H 0.444(4) -0.041(3) 0.874(2) 0.0643 Uiso 1.00 d . . .
H(87) H 0.295(3) -0.067(3) 0.912(2) 0.0570 Uiso 1.00 d . . .
H(88) H -0.002(3) 0.081(3) 0.923(2) 0.0353 Uiso 1.00 d . . .
H(89) H -0.169(3) 0.015(3) 0.853(2) 0.0406 Uiso 1.00 d . . .
H(90) H -0.204(3) -0.098(3) 0.769(2) 0.0424 Uiso 1.00 d . . .
H(91) H -0.078(3) -0.145(3) 0.756(2) 0.0478 Uiso 1.00 d . . .
H(92) H 0.093(3) -0.081(3) 0.821(2) 0.0453 Uiso 1.00 d . . .
H(93) H 0.913(4) 0.982(3) 0.525(2) 0.0647 Uiso 1.00 d . . .
H(94) H 0.961(4) 1.145(4) 0.568(2) 0.0835 Uiso 1.00 d . . .
H(95) H 1.052(5) 1.195(4) 0.675(3) 0.0936 Uiso 1.00 d . . .
H(96) H 1.091(4) 1.099(4) 0.729(2) 0.0905 Uiso 1.00 d . . .
H(97) H 1.015(4) 0.923(4) 0.677(2) 0.0700 Uiso 1.00 d . . .
H(98) H -0.35(1) 0.333(7) 0.829(6) 0.1196 Uiso 0.50 d P . .
H(99) H -0.30(1) 0.25(1) 0.841(5) 0.1196 Uiso 0.50 d P . .
